data_2238192
loop_
_publ_author_name
'Adizov, Shahobiddin M.'
'Ashurov, Jamshid'
'Karimov, Zokir'
'Yuldashev, Pattax Kh.'
'Tashkhodjaev, Bakhodir'

_publ_section_title
;
 ({-})-Norfluorocurarine ethanol monosolvate
;
_journal_issue 7
_journal_name_full 'Acta Crystallographica Section E'
_journal_page_first o1100
_journal_paper_doi 10.1107/S1600536813015365
_journal_volume 69
_journal_year 2013
_chemical_formula_iupac 'C19 H20 N2 O, C2 H6 O'
_chemical_formula_moiety 'C19 H20 N2 O, C2 H6 O'
_chemical_formula_sum 'C21 H26 N2 O2'
_chemical_formula_weight 338.44
_chemical_name_common 'Vincanine ethanol monosolvate'
_chemical_name_systematic
;
(-)-Norfluorocurarine ethanol monosolvate
;
_space_group_IT_number 19
_symmetry_cell_setting orthorhombic
_symmetry_space_group_name_Hall 'P 2ac 2ab'
_symmetry_space_group_name_H-M 'P 21 21 21'
_atom_sites_solution_hydrogens geom
_atom_sites_solution_primary direct
_atom_sites_solution_secondary difmap
_audit_creation_method SHELXL-97
_cell_angle_alpha 90.00
_cell_angle_beta 90.00
_cell_angle_gamma 90.00
_cell_formula_units_Z 4
_cell_length_a 7.0138(5)
_cell_length_b 16.0900(10)
_cell_length_c 16.490(2)
_cell_measurement_reflns_used 1783
_cell_measurement_temperature 293(2)
_cell_measurement_theta_max 75.7042
_cell_measurement_theta_min 3.8336
_cell_volume 1860.9(3)
_computing_cell_refinement
;
CrysAlis PRO (Oxford Diffraction, 2009)
;
_computing_data_collection
;
CrysAlis PRO (Oxford Diffraction, 2009)
;
_computing_data_reduction
;
CrysAlis PRO (Oxford Diffraction, 2009)
;
_computing_molecular_graphics 'SHELXTL (Sheldrick, 2008)'
_computing_publication_material 'SHELXTL (Sheldrick, 2008)'
_computing_structure_refinement 'SHELXS97 (Sheldrick, 2008)'
_computing_structure_solution 'SHELXS97 (Sheldrick, 2008)'
_diffrn_ambient_temperature 293(2)
_diffrn_detector_area_resol_mean 10.2576
_diffrn_measured_fraction_theta_full 0.964
_diffrn_measured_fraction_theta_max 0.964
_diffrn_measurement_device_type 'Oxford Xcalibur, Ruby'
_diffrn_measurement_method omega-scan
_diffrn_radiation_monochromator graphite
_diffrn_radiation_source 'fine-focus sealed tube'
_diffrn_radiation_type CuK\a
_diffrn_radiation_wavelength 1.54184
_diffrn_reflns_av_R_equivalents 0.0274
_diffrn_reflns_av_sigmaI/netI 0.0404
_diffrn_reflns_limit_h_max 7
_diffrn_reflns_limit_h_min -8
_diffrn_reflns_limit_k_max 17
_diffrn_reflns_limit_k_min -19
_diffrn_reflns_limit_l_max 20
_diffrn_reflns_limit_l_min -18
_diffrn_reflns_number 5608
_diffrn_reflns_theta_full 69.96
_diffrn_reflns_theta_max 69.96
_diffrn_reflns_theta_min 3.84
_exptl_absorpt_coefficient_mu 0.615
_exptl_absorpt_correction_T_max 0.8841
_exptl_absorpt_correction_T_min 0.8012
_exptl_absorpt_correction_type multi-scan
_exptl_absorpt_process_details
;
(CrysAlisPro; Oxford Diffraction, 2009)
;
_exptl_crystal_colour orange
_exptl_crystal_density_diffrn 1.208
_exptl_crystal_density_method 'not measured'
_exptl_crystal_description prysmatic
_exptl_crystal_F_000 728
_exptl_crystal_size_max 0.60
_exptl_crystal_size_mid 0.30
_exptl_crystal_size_min 0.20
_refine_diff_density_max 0.327
_refine_diff_density_min -0.186
_refine_ls_extinction_coef 0.0029(5)
_refine_ls_extinction_expression Fc^*^=kFc[1+0.001xFc^2^\l^3^/sin(2\q)]^-1/4^
_refine_ls_extinction_method SHELXL
_refine_ls_goodness_of_fit_ref 0.990
_refine_ls_hydrogen_treatment mixed
_refine_ls_matrix_type full
_refine_ls_number_parameters 237
_refine_ls_number_reflns 3178
_refine_ls_number_restraints 0
_refine_ls_restrained_S_all 0.990
_refine_ls_R_factor_all 0.0700
_refine_ls_R_factor_gt 0.0511
_refine_ls_shift/su_max 0.000
_refine_ls_shift/su_mean 0.000
_refine_ls_structure_factor_coef Fsqd
_refine_ls_weighting_details 'calc w=1/[\s^2^(Fo^2^)+(0.0858P)^2^+0.0000P] where P=(Fo^2^+2Fc^2^)/3'
_refine_ls_weighting_scheme calc
_refine_ls_wR_factor_gt 0.1298
_refine_ls_wR_factor_ref 0.1415
_reflns_number_gt 2393
_reflns_number_total 3178
_reflns_threshold_expression >2sigma(I)
_cod_data_source_file is5277.cif
_cod_data_source_block I
_cod_database_code 2238192
_cod_database_fobs_code 2238192

loop_
_symmetry_equiv_pos_as_xyz
'x, y, z'
'-x+1/2, -y, z+1/2'
'x+1/2, -y+1/2, -z'
'-x, y+1/2, -z+1/2'

loop_
_atom_site_type_symbol
_atom_site_label
_atom_site_fract_x
_atom_site_fract_y
_atom_site_fract_z
_atom_site_U_iso_or_equiv
_atom_site_adp_type
_atom_site_calc_flag
_atom_site_refinement_flags
_atom_site_occupancy
_atom_site_symmetry_multiplicity
O O1 0.3603(4) 0.42899(18) 0.25960(15) 0.0803(8) Uani d . 1 1
N N1 0.3795(4) 0.54279(16) 0.38661(17) 0.0502(6) Uani d . 1 1
C C2 0.2579(4) 0.48488(18) 0.41767(17) 0.0449(6) Uani d . 1 1
C C3 0.1580(4) 0.44089(18) 0.56238(18) 0.0480(7) Uani d . 1 1
H H3A 0.2381 0.4495 0.6103 0.058 Uiso calc R 1 1
N N4 -0.0460(3) 0.44531(15) 0.58692(15) 0.0497(6) Uani d . 1 1
C C5 -0.1003(4) 0.53164(17) 0.57301(18) 0.0502(7) Uani d . 1 1
H H5A -0.0557 0.5667 0.6169 0.060 Uiso calc R 1 1
H H5B -0.2378 0.5368 0.5690 0.060 Uiso calc R 1 1
C C6 -0.0061(4) 0.55619(17) 0.49369(18) 0.0458(7) Uani d . 1 1
H H6A 0.0052 0.6161 0.4890 0.055 Uiso calc R 1 1
H H6B -0.0769 0.5350 0.4475 0.055 Uiso calc R 1 1
C C7 0.1943(4) 0.51410(16) 0.50026(16) 0.0415(6) Uani d . 1 1
C C8 0.3434(4) 0.57872(15) 0.51991(17) 0.0429(6) Uani d . 1 1
C C9 0.3820(4) 0.62291(17) 0.58936(18) 0.0483(7) Uani d . 1 1
H H9A 0.3178 0.6114 0.6374 0.058 Uiso calc R 1 1
C C10 0.5188(5) 0.68503(18) 0.5862(2) 0.0548(8) Uani d . 1 1
H H10A 0.5490 0.7144 0.6330 0.066 Uiso calc R 1 1
C C11 0.6111(4) 0.70392(17) 0.5142(2) 0.0545(8) Uani d . 1 1
H H11A 0.7014 0.7463 0.5134 0.065 Uiso calc R 1 1
C C12 0.5718(4) 0.66105(18) 0.4433(2) 0.0519(8) Uani d . 1 1
H H12A 0.6323 0.6740 0.3948 0.062 Uiso calc R 1 1
C C13 0.4380(4) 0.59779(17) 0.44827(19) 0.0451(6) Uani d . 1 1
C C14 0.2033(5) 0.35663(17) 0.5262(2) 0.0561(8) Uani d . 1 1
H H14A 0.1569 0.3129 0.5615 0.067 Uiso calc R 1 1
H H14B 0.3401 0.3502 0.5203 0.067 Uiso calc R 1 1
C C15 0.1066(5) 0.35033(17) 0.4430(2) 0.0542(8) Uani d . 1 1
H H15A 0.1239 0.2937 0.4224 0.065 Uiso calc R 1 1
C C16 0.2053(4) 0.41012(19) 0.3855(2) 0.0507(7) Uani d . 1 1
C C17 0.2757(5) 0.3843(2) 0.3081(2) 0.0644(9) Uani d . 1 1
H H17A 0.2557 0.3293 0.2932 0.077 Uiso calc R 1 1
C C18 -0.2094(6) 0.3305(2) 0.3113(2) 0.0717(10) Uani d . 1 1
H H18A -0.3063 0.2909 0.2970 0.108 Uiso calc R 1 1
H H18B -0.0862 0.3049 0.3064 0.108 Uiso calc R 1 1
H H18C -0.2167 0.3774 0.2755 0.108 Uiso calc R 1 1
C C19 -0.2388(5) 0.35864(19) 0.3968(2) 0.0591(8) Uani d . 1 1
H H19A -0.3632 0.3725 0.4110 0.071 Uiso calc R 1 1
C C20 -0.1099(5) 0.36621(16) 0.4544(2) 0.0519(7) Uani d . 1 1
C C21 -0.1658(4) 0.3855(2) 0.5405(2) 0.0578(8) Uani d . 1 1
H H21A -0.2951 0.4069 0.5398 0.069 Uiso calc R 1 1
H H21B -0.1682 0.3336 0.5703 0.069 Uiso calc R 1 1
O O2 0.6272(5) 0.5922(2) 0.2494(2) 0.0966(10) Uani d . 1 1
C C22 0.8184(10) 0.5554(3) 0.2572(3) 0.122(2) Uani d . 1 1
H H22A 0.8317 0.5300 0.3102 0.146 Uiso calc R 1 1
H H22B 0.8352 0.5125 0.2165 0.146 Uiso calc R 1 1
C C23 0.9609(10) 0.6183(5) 0.2469(4) 0.142(2) Uani d . 1 1
H H23A 1.0852 0.5935 0.2498 0.213 Uiso calc R 1 1
H H23B 0.9482 0.6591 0.2890 0.213 Uiso calc R 1 1
H H23C 0.9449 0.6445 0.1951 0.213 Uiso calc R 1 1
H H1 0.428(5) 0.544(2) 0.338(2) 0.073(12) Uiso d . 1 1
H H2 0.599(8) 0.585(3) 0.193(3) 0.125(19) Uiso d . 1 1

loop_
_atom_site_aniso_label
_atom_site_aniso_U_11
_atom_site_aniso_U_22
_atom_site_aniso_U_33
_atom_site_aniso_U_12
_atom_site_aniso_U_13
_atom_site_aniso_U_23
O1 0.0735(16) 0.1134(19) 0.0539(16) -0.0183(17) 0.0078(14) -0.0189(14)
N1 0.0464(13) 0.0663(14) 0.0377(15) -0.0053(12) 0.0064(12) 0.0009(11)
C2 0.0343(13) 0.0568(14) 0.0435(17) 0.0022(13) -0.0031(12) 0.0060(12)
C3 0.0483(15) 0.0554(15) 0.0403(17) -0.0032(13) -0.0033(13) 0.0104(12)
N4 0.0471(13) 0.0575(13) 0.0446(15) -0.0064(11) 0.0011(11) 0.0065(11)
C5 0.0431(15) 0.0573(16) 0.0503(19) 0.0014(13) 0.0048(13) 0.0017(13)
C6 0.0386(13) 0.0491(14) 0.0496(19) 0.0003(12) -0.0025(13) 0.0056(13)
C7 0.0421(14) 0.0448(12) 0.0374(16) 0.0035(11) 0.0002(12) 0.0046(11)
C8 0.0391(14) 0.0467(14) 0.0429(16) 0.0034(12) 0.0034(12) 0.0068(11)
C9 0.0463(15) 0.0536(15) 0.0452(17) 0.0026(14) 0.0017(14) -0.0012(12)
C10 0.0530(18) 0.0528(16) 0.059(2) 0.0033(14) -0.0081(16) -0.0091(15)
C11 0.0400(15) 0.0482(14) 0.075(2) -0.0026(13) -0.0006(16) 0.0034(14)
C12 0.0408(15) 0.0559(16) 0.059(2) -0.0014(13) 0.0056(15) 0.0046(14)
C13 0.0402(13) 0.0517(14) 0.0433(17) 0.0034(12) 0.0011(13) 0.0033(12)
C14 0.0549(18) 0.0500(15) 0.063(2) 0.0010(14) -0.0056(16) 0.0103(14)
C15 0.0532(17) 0.0443(13) 0.065(2) 0.0029(13) -0.0015(17) -0.0026(13)
C16 0.0426(14) 0.0571(16) 0.0523(18) 0.0017(13) -0.0007(14) -0.0054(14)
C17 0.0554(18) 0.074(2) 0.063(2) -0.0033(18) -0.0025(18) -0.0231(17)
C18 0.067(2) 0.074(2) 0.074(3) -0.0043(19) -0.007(2) -0.0130(18)
C19 0.0529(18) 0.0570(16) 0.067(2) -0.0049(15) 0.0005(17) -0.0034(15)
C20 0.0522(17) 0.0448(14) 0.059(2) -0.0074(13) 0.0003(16) 0.0029(13)
C21 0.0508(17) 0.0622(17) 0.061(2) -0.0128(14) 0.0042(16) 0.0074(15)
O2 0.0799(19) 0.159(3) 0.0515(18) -0.028(2) 0.0055(16) -0.0156(18)
C22 0.194(6) 0.102(3) 0.068(3) -0.011(4) -0.040(4) 0.007(3)
C23 0.128(5) 0.167(6) 0.132(5) -0.044(4) 0.007(4) -0.002(5)

loop_
_atom_type_symbol
_atom_type_description
_atom_type_scat_dispersion_real
_atom_type_scat_dispersion_imag
_atom_type_scat_source
C C 0.0181 0.0091 'International Tables Vol C Tables 4.2.6.8 and 6.1.1.4'
N N 0.0311 0.0180 'International Tables Vol C Tables 4.2.6.8 and 6.1.1.4'
O O 0.0492 0.0322 'International Tables Vol C Tables 4.2.6.8 and 6.1.1.4'
H H 0.0000 0.0000 'International Tables Vol C Tables 4.2.6.8 and 6.1.1.4'

loop_
_geom_angle_atom_site_label_1
_geom_angle_atom_site_label_2
_geom_angle_atom_site_label_3
_geom_angle
C2 N1 C13 109.9(3)
C2 N1 H1 128(2)
C13 N1 H1 122(2)
N1 C2 C16 128.7(3)
N1 C2 C7 108.1(2)
C16 C2 C7 123.0(3)
N4 C3 C14 110.6(2)
N4 C3 C7 107.2(2)
C14 C3 C7 112.2(2)
N4 C3 H3A 109.0
C14 C3 H3A 109.0
C7 C3 H3A 109.0
C5 N4 C3 104.7(2)
C5 N4 C21 112.8(2)
C3 N4 C21 111.8(2)
N4 C5 C6 105.6(2)
N4 C5 H5A 110.6
C6 C5 H5A 110.6
N4 C5 H5B 110.6
C6 C5 H5B 110.6
H5A C5 H5B 108.7
C5 C6 C7 102.6(2)
C5 C6 H6A 111.2
C7 C6 H6A 111.2
C5 C6 H6B 111.2
C7 C6 H6B 111.2
H6A C6 H6B 109.2
C2 C7 C8 101.8(2)
C2 C7 C6 109.8(2)
C8 C7 C6 109.8(2)
C2 C7 C3 113.6(2)
C8 C7 C3 119.0(2)
C6 C7 C3 102.9(2)
C9 C8 C13 120.0(3)
C9 C8 C7 132.2(3)
C13 C8 C7 107.5(2)
C8 C9 C10 118.5(3)
C8 C9 H9A 120.7
C10 C9 H9A 120.7
C11 C10 C9 120.9(3)
C11 C10 H10A 119.5
C9 C10 H10A 119.5
C12 C11 C10 121.3(3)
C12 C11 H11A 119.3
C10 C11 H11A 119.3
C11 C12 C13 116.8(3)
C11 C12 H12A 121.6
C13 C12 H12A 121.6
C12 C13 C8 122.4(3)
C12 C13 N1 128.0(3)
C8 C13 N1 109.6(2)
C3 C14 C15 108.6(2)
C3 C14 H14A 110.0
C15 C14 H14A 110.0
C3 C14 H14B 110.0
C15 C14 H14B 110.0
H14A C14 H14B 108.4
C16 C15 C14 108.3(3)
C16 C15 C20 114.7(2)
C14 C15 C20 108.3(3)
C16 C15 H15A 108.4
C14 C15 H15A 108.4
C20 C15 H15A 108.4
C2 C16 C17 120.6(3)
C2 C16 C15 116.1(3)
C17 C16 C15 122.1(3)
O1 C17 C16 125.3(3)
O1 C17 H17A 117.3
C16 C17 H17A 117.3
C19 C18 H18A 109.5
C19 C18 H18B 109.5
H18A C18 H18B 109.5
C19 C18 H18C 109.5
H18A C18 H18C 109.5
H18B C18 H18C 109.5
C20 C19 C18 127.8(3)
C20 C19 H19A 116.1
C18 C19 H19A 116.1
C19 C20 C21 121.4(3)
C19 C20 C15 124.7(3)
C21 C20 C15 113.7(3)
N4 C21 C20 118.1(2)
N4 C21 H21A 107.8
C20 C21 H21A 107.8
N4 C21 H21B 107.8
C20 C21 H21B 107.8
H21A C21 H21B 107.1
C22 O2 H2 103(3)
C23 C22 O2 110.0(5)
C23 C22 H22A 109.7
O2 C22 H22A 109.7
C23 C22 H22B 109.7
O2 C22 H22B 109.7
H22A C22 H22B 108.2
C22 C23 H23A 109.5
C22 C23 H23B 109.5
H23A C23 H23B 109.5
C22 C23 H23C 109.5
H23A C23 H23C 109.5
H23B C23 H23C 109.5

loop_
_geom_bond_atom_site_label_1
_geom_bond_atom_site_label_2
_geom_bond_distance
O1 C17 1.228(4)
N1 C2 1.363(4)
N1 C13 1.409(4)
N1 H1 0.87(4)
C2 C16 1.365(4)
C2 C7 1.508(4)
C3 N4 1.489(4)
C3 C14 1.515(4)
C3 C7 1.582(3)
C3 H3A 0.9800
N4 C5 1.459(4)
N4 C21 1.489(4)
C5 C6 1.518(4)
C5 H5A 0.9700
C5 H5B 0.9700
C6 C7 1.564(4)
C6 H6A 0.9700
C6 H6B 0.9700
C7 C8 1.509(4)
C8 C9 1.375(4)
C8 C13 1.389(4)
C9 C10 1.387(4)
C9 H9A 0.9300
C10 C11 1.386(4)
C10 H10A 0.9300
C11 C12 1.384(4)
C11 H11A 0.9300
C12 C13 1.387(4)
C12 H12A 0.9300
C14 C15 1.533(5)
C14 H14A 0.9700
C14 H14B 0.9700
C15 C16 1.518(4)
C15 C20 1.551(5)
C15 H15A 0.9800
C16 C17 1.431(5)
C17 H17A 0.9300
C18 C19 1.496(5)
C18 H18A 0.9600
C18 H18B 0.9600
C18 H18C 0.9600
C19 C20 1.317(5)
C19 H19A 0.9300
C20 C21 1.505(5)
C21 H21A 0.9700
C21 H21B 0.9700
O2 C22 1.471(7)
O2 H2 0.95(5)
C22 C23 1.433(8)
C22 H22A 0.9700
C22 H22B 0.9700
C23 H23A 0.9600
C23 H23B 0.9600
C23 H23C 0.9600

loop_
_geom_hbond_atom_site_label_D
_geom_hbond_atom_site_label_H
_geom_hbond_atom_site_label_A
_geom_hbond_site_symmetry_A
_geom_hbond_distance_DH
_geom_hbond_distance_HA
_geom_hbond_distance_DA
_geom_hbond_angle_DHA
_geom_hbond_publ_flag
N1 H1 O1 - 0.87(3) 2.31(3) 2.785(4) 115(3) y
N1 H1 O2 - 0.87(3) 2.17(3) 2.961(4) 152(3) y
O2 H2 N4 2_564 0.96(5) 1.85(5) 2.805(4) 172(5) y

loop_
_geom_torsion_atom_site_label_1
_geom_torsion_atom_site_label_2
_geom_torsion_atom_site_label_3
_geom_torsion_atom_site_label_4
_geom_torsion
C13 N1 C2 C16 -162.4(3)
C13 N1 C2 C7 13.9(3)
C14 C3 N4 C5 -146.6(2)
C7 C3 N4 C5 -24.0(3)
C14 C3 N4 C21 -24.2(3)
C7 C3 N4 C21 98.4(3)
C3 N4 C5 C6 40.5(3)
C21 N4 C5 C6 -81.3(3)
N4 C5 C6 C7 -40.3(3)
N1 C2 C7 C8 -17.6(3)
C16 C2 C7 C8 159.0(3)
N1 C2 C7 C6 98.7(3)
C16 C2 C7 C6 -84.7(3)
N1 C2 C7 C3 -146.8(2)
C16 C2 C7 C3 29.8(4)
C5 C6 C7 C2 145.0(2)
C5 C6 C7 C8 -104.0(2)
C5 C6 C7 C3 23.7(3)
N4 C3 C7 C2 -119.1(3)
C14 C3 C7 C2 2.4(3)
N4 C3 C7 C8 121.1(3)
C14 C3 C7 C8 -117.4(3)
N4 C3 C7 C6 -0.6(3)
C14 C3 C7 C6 120.9(3)
C2 C7 C8 C9 -171.9(3)
C6 C7 C8 C9 71.9(4)
C3 C7 C8 C9 -46.2(4)
C2 C7 C8 C13 15.1(3)
C6 C7 C8 C13 -101.1(3)
C3 C7 C8 C13 140.8(3)
C13 C8 C9 C10 -1.2(4)
C7 C8 C9 C10 -173.5(3)
C8 C9 C10 C11 1.8(4)
C9 C10 C11 C12 -0.7(5)
C10 C11 C12 C13 -0.9(4)
C11 C12 C13 C8 1.4(4)
C11 C12 C13 N1 -176.8(3)
C9 C8 C13 C12 -0.4(4)
C7 C8 C13 C12 173.6(2)
C9 C8 C13 N1 178.1(2)
C7 C8 C13 N1 -7.9(3)
C2 N1 C13 C12 174.5(3)
C2 N1 C13 C8 -3.9(3)
N4 C3 C14 C15 70.8(3)
C7 C3 C14 C15 -48.7(3)
C3 C14 C15 C16 68.8(3)
C3 C14 C15 C20 -56.2(3)
N1 C2 C16 C17 -1.8(5)
C7 C2 C16 C17 -177.7(3)
N1 C2 C16 C15 165.5(3)
C7 C2 C16 C15 -10.3(4)
C14 C15 C16 C2 -38.9(4)
C20 C15 C16 C2 82.2(3)
C14 C15 C16 C17 128.2(3)
C20 C15 C16 C17 -110.7(3)
C2 C16 C17 O1 -11.7(5)
C15 C16 C17 O1 -178.3(3)
C18 C19 C20 C21 -172.5(3)
C18 C19 C20 C15 2.8(5)
C16 C15 C20 C19 64.9(4)
C14 C15 C20 C19 -173.9(3)
C16 C15 C20 C21 -119.4(3)
C14 C15 C20 C21 1.7(3)
C5 N4 C21 C20 85.3(3)
C3 N4 C21 C20 -32.3(4)
C19 C20 C21 N4 -139.5(3)
C15 C20 C21 N4 44.7(4)
